data_1521131
loop_
_publ_author_name
'Hauback, B.C.'
'Palhaugen, L.'
'Fjellvag, H.'
'Yartys', V.A.'
'Yvon, K.'

_publ_section_title
;
 Crystal and magnetic structure of Tb Ni Al - based deuterides, Tb Ni Al
 D0.3 and Tb Ni Al D1.04, studied by neutron diffraction and synchrotron
 radiation
;
_journal_name_full 'Journal of Alloys Compd.'
_journal_page_first 178
_journal_page_last 184
_journal_volume 293
_journal_year 1999
_chemical_formula_sum 'Al D1.04 Ni Tb'
_chemical_name_systematic 'Tb Ni Al D1.04'
_space_group_IT_number 38
_symmetry_space_group_name_Hall 'A 2 -2'
_symmetry_space_group_name_H-M 'A m m 2'
_cell_angle_alpha 90
_cell_angle_beta 90
_cell_angle_gamma 90
_cell_formula_units_Z 6
_cell_length_a 3.8257
_cell_length_b 12.4668
_cell_length_c 7.2964
_cell_volume 347.996
_citation_journal_id_ASTM JALCEU
_cod_data_source_file Hauback_JALCEU_1999_44.cif
_cod_data_source_block D1.04Al1Ni1Tb1
_cod_original_cell_volume 347.9962
_cod_original_formula_sum 'D1.04 Al1 Ni1 Tb1'
_cod_database_code 1521131

loop_
_symmetry_equiv_pos_as_xyz
x,y,z
-x,-y,z
-x,y,z
x,-y,z
x,y+1/2,z+1/2
-x,-y+1/2,z+1/2
-x,y+1/2,z+1/2
x,-y+1/2,z+1/2

loop_
_atom_site_label
_atom_site_type_symbol
_atom_site_fract_x
_atom_site_fract_y
_atom_site_fract_z
_atom_site_occupancy
_atom_site_U_iso_or_equiv
Al1 Al 0 0.123 0.333 1 0.0
Tb2 Tb 0.5 0 0.642 1 0.0
D2 D 0 0.394 0.056 0.5 0.0
Ni1 Ni 0 0.3309 0.237 1 0.0
Al2 Al 0 0 0 1 0.0
Tb1 Tb 0.5 0.2062 0.025 1 0.0
D1 D 0.5 0.334 0.233 0.88 0.0
Ni2 Ni 0.5 0 0.232 1 0.0
D3 D 0 0.2135 0.168 0.18 0.0
